data_8101849
loop_
_publ_author_name
'Du, Q.-Y.'
'Li, Y.-P.'
'Xin, L.-Y.'
'Han, M.-L.'

_publ_section_title
;
Crystal structure of trans-diaquabis(pyridine-2-carboxamide-N,O)nickel
(II) dibromide, [Ni(H~2~O)~2~{(OC(NH~2~)(C~5~H~4~N)}~2~]Br~2~
;
_journal_issue 4
_journal_name_full 'Zeitschrift f\"ur Kristallographie - New Crystal Structures'
_journal_page_first 539
_journal_page_last 540
_journal_volume 220
_journal_year 2005
_chemical_formula_sum 'C12 H16 Br2 N4 Ni O4'
_chemical_formula_weight 498.82
_chemical_name_systematic
;
 trans-diaquabis(pyridine-2-carboxamide-N,O)nickel dibromide 
;
_space_group_IT_number 14
_symmetry_cell_setting monoclinic
_symmetry_space_group_name_Hall '-P 2yn'
_symmetry_space_group_name_H-M 'P 1 21/n 1'
_atom_sites_solution_hydrogens geom
_atom_sites_solution_primary direct
_atom_sites_solution_secondary difmap
_audit_creation_method SHELXL-97
_cell_angle_alpha 90.00
_cell_angle_beta 94.5350(10)
_cell_angle_gamma 90.00
_cell_formula_units_Z 2
_cell_length_a 6.4942(6)
_cell_length_b 10.2918(10)
_cell_length_c 12.8293(12)
_cell_measurement_reflns_used 5443
_cell_measurement_temperature 295(2)
_cell_measurement_theta_max 28.32
_cell_measurement_theta_min 2.54
_cell_volume 854.79(14)
_computing_cell_refinement 'Bruker SMART'
_computing_data_collection 'Bruker SMART'
_computing_data_reduction 'Bruker SAINT'
_computing_molecular_graphics 'Bruker SHELXTL'
_computing_publication_material 'Bruker SHELXTL'
_computing_structure_refinement 'SHELXL-97 (Sheldrick, 1997)'
_computing_structure_solution 'SHELXS-97 (Sheldrick, 1990)'
_diffrn_ambient_temperature 295(2)
_diffrn_measured_fraction_theta_full 0.993
_diffrn_measured_fraction_theta_max 0.993
_diffrn_measurement_device_type 'Bruker SMART CCD'
_diffrn_measurement_method phi/omega
_diffrn_radiation_monochromator graphite
_diffrn_radiation_source 'fine-focus sealed tube'
_diffrn_radiation_type MoK\a
_diffrn_radiation_wavelength 0.71073
_diffrn_reflns_av_R_equivalents 0.0266
_diffrn_reflns_av_sigmaI/netI 0.0209
_diffrn_reflns_limit_h_max 8
_diffrn_reflns_limit_h_min -8
_diffrn_reflns_limit_k_max 13
_diffrn_reflns_limit_k_min -13
_diffrn_reflns_limit_l_max 16
_diffrn_reflns_limit_l_min -16
_diffrn_reflns_number 7167
_diffrn_reflns_theta_full 27.49
_diffrn_reflns_theta_max 27.49
_diffrn_reflns_theta_min 2.54
_exptl_absorpt_coefficient_mu 5.832
_exptl_absorpt_correction_T_max 0.2650
_exptl_absorpt_correction_T_min 0.1834
_exptl_absorpt_correction_type none
_exptl_crystal_density_diffrn 1.938
_exptl_crystal_density_meas 0
_exptl_crystal_density_method 'not measured'
_exptl_crystal_F_000 492
_exptl_crystal_size_max 0.44
_exptl_crystal_size_mid 0.36
_exptl_crystal_size_min 0.31
_refine_diff_density_max 0.341
_refine_diff_density_min -0.617
_refine_diff_density_rms 0.064
_refine_ls_extinction_coef 0.0369(13)
_refine_ls_extinction_expression Fc^*^=kFc[1+0.001xFc^2^\l^3^/sin(2\q)]^-1/4^
_refine_ls_extinction_method SHELXL
_refine_ls_goodness_of_fit_ref 1.044
_refine_ls_hydrogen_treatment mixed
_refine_ls_matrix_type full
_refine_ls_number_parameters 139
_refine_ls_number_reflns 1956
_refine_ls_number_restraints 0
_refine_ls_restrained_S_all 1.044
_refine_ls_R_factor_all 0.0192
_refine_ls_R_factor_gt 0.0179
_refine_ls_shift/su_max 0.001
_refine_ls_shift/su_mean 0.000
_refine_ls_structure_factor_coef Fsqd
_refine_ls_weighting_details 'calc w=1/[\s^2^(Fo^2^)+(0.0235P)^2^+0.3072P] where P=(Fo^2^+2Fc^2^)/3'
_refine_ls_weighting_scheme calc
_refine_ls_wR_factor_gt 0.0450
_refine_ls_wR_factor_ref 0.0456
_reflns_number_gt 1854
_reflns_number_total 1956
_reflns_threshold_expression >2sigma(I)
_cod_data_source_file 1267-1627.cff
_cod_data_source_block b
_cod_depositor_comments
;
The following automatic conversions were performed:
'_symmetry_cell_setting' value 'Monoclinic' changed to 'monoclinic'
according to '/home/saulius/struct/CIF-dictionaries/cif_core.dic'
dictionary named 'cif_core.dic' version 2.4.1 from 2010-06-29.

Automatic conversion script
Id: cif_fix_enum 1555 2011-01-17 13:19:09Z saulius 
;
_cod_original_sg_symbol_H-M P12(1)/n1
_cod_database_code 8101849

loop_
_symmetry_equiv_pos_as_xyz
'x, y, z'
'-x+1/2, y+1/2, -z+1/2'
'-x, -y, -z'
'x-1/2, -y-1/2, z-1/2'

loop_
_atom_site_label
_atom_site_type_symbol
_atom_site_fract_x
_atom_site_fract_y
_atom_site_fract_z
_atom_site_U_iso_or_equiv
_atom_site_adp_type
_atom_site_occupancy
_atom_site_symmetry_multiplicity
_atom_site_Wyckoff_symbol
_atom_site_calc_flag
_atom_site_refinement_flags
_atom_site_disorder_assembly
_atom_site_disorder_group
Ni1 Ni 0.5000 0.5000 0.5000 0.02483(9) Uani 1 2 b d S . .
Br1 Br 0.17857(2) 0.863458(14) 0.344785(12) 0.03054(8) Uani 1 4 e d . . .
O1 O 0.3103(2) 0.34972(10) 0.53421(10) 0.0339(3) Uani 1 4 e d . . .
O2 O 0.2932(2) 0.54285(14) 0.36869(11) 0.0425(3) Uani 1 4 e d . . .
N1 N 0.6310(2) 0.35400(11) 0.42129(10) 0.0246(3) Uani 1 4 e d . . .
N2 N 0.2309(3) 0.14206(14) 0.49701(14) 0.0355(3) Uani 1 4 e d . . .
C1 C 0.5260(2) 0.24104(13) 0.42090(11) 0.0237(3) Uani 1 4 e d . . .
C2 C 0.5858(3) 0.13311(15) 0.36629(14) 0.0309(3) Uani 1 4 e d . . .
C3 C 0.7605(3) 0.14305(17) 0.31117(16) 0.0390(4) Uani 1 4 e d . . .
C4 C 0.8704(3) 0.25817(19) 0.31294(15) 0.0391(4) Uani 1 4 e d . . .
C5 C 0.8017(3) 0.36172(15) 0.36952(14) 0.0318(3) Uani 1 4 e d . . .
C6 C 0.3453(2) 0.24674(14) 0.48772(12) 0.0260(3) Uani 1 4 e d . . .
H2 H 0.506(3) 0.055(2) 0.3682(18) 0.046(6) Uiso 1 4 e d . . .
H3 H 0.809(3) 0.072(2) 0.2723(19) 0.052(6) Uiso 1 4 e d . . .
H4 H 0.991(4) 0.269(2) 0.276(2) 0.055(7) Uiso 1 4 e d . . .
H5 H 0.875(3) 0.442(2) 0.3741(16) 0.038(5) Uiso 1 4 e d . . .
H6 H 0.284(5) 0.617(3) 0.354(3) 0.080(10) Uiso 1 4 e d . . .
H7 H 0.308(4) 0.513(2) 0.313(2) 0.049(7) Uiso 1 4 e d . . .
H8 H 0.145(4) 0.146(2) 0.534(2) 0.043(7) Uiso 1 4 e d . . .
H9 H 0.242(3) 0.072(3) 0.4607(19) 0.047(6) Uiso 1 4 e d . . .

loop_
_atom_site_aniso_label
_atom_site_aniso_U_11
_atom_site_aniso_U_22
_atom_site_aniso_U_33
_atom_site_aniso_U_23
_atom_site_aniso_U_13
_atom_site_aniso_U_12
Ni1 0.03250(16) 0.01541(14) 0.02754(15) -0.00222(9) 0.00844(11) -0.00086(9)
Br1 0.03577(11) 0.02553(10) 0.03085(11) -0.00042(5) 0.00592(7) -0.00111(5)
O1 0.0415(6) 0.0216(5) 0.0412(7) -0.0041(4) 0.0194(5) -0.0030(4)
O2 0.0625(9) 0.0297(7) 0.0341(7) -0.0055(6) -0.0033(6) 0.0102(6)
N1 0.0294(6) 0.0183(6) 0.0266(6) 0.0004(4) 0.0055(5) -0.0002(4)
N2 0.0375(8) 0.0246(7) 0.0463(9) -0.0041(6) 0.0159(7) -0.0071(5)
C1 0.0274(7) 0.0194(6) 0.0243(7) 0.0005(5) 0.0022(5) 0.0010(5)
C2 0.0345(8) 0.0226(8) 0.0358(9) -0.0051(6) 0.0032(7) 0.0010(6)
C3 0.0396(9) 0.0348(9) 0.0437(10) -0.0123(7) 0.0096(8) 0.0075(7)
C4 0.0341(8) 0.0428(10) 0.0424(9) -0.0029(8) 0.0151(7) 0.0033(7)
C5 0.0311(8) 0.0288(8) 0.0366(9) 0.0024(6) 0.0087(7) -0.0016(6)
C6 0.0297(7) 0.0210(7) 0.0277(7) 0.0015(5) 0.0042(6) -0.0006(5)

loop_
_atom_type_symbol
_atom_type_description
_atom_type_scat_dispersion_real
_atom_type_scat_dispersion_imag
_atom_type_scat_source
C C 0.0033 0.0016 'International Tables Vol C Tables 4.2.6.8 and 6.1.1.4'
H H 0.0000 0.0000 'International Tables Vol C Tables 4.2.6.8 and 6.1.1.4'
N N 0.0061 0.0033 'International Tables Vol C Tables 4.2.6.8 and 6.1.1.4'
O O 0.0106 0.0060 'International Tables Vol C Tables 4.2.6.8 and 6.1.1.4'
Ni Ni 0.3393 1.1124 'International Tables Vol C Tables 4.2.6.8 and 6.1.1.4'
Br Br -0.2901 2.4595 'International Tables Vol C Tables 4.2.6.8 and 6.1.1.4'

loop_
_geom_angle_atom_site_label_1
_geom_angle_atom_site_label_2
_geom_angle_atom_site_label_3
_geom_angle
_geom_angle_site_symmetry_1
_geom_angle_site_symmetry_3
_geom_angle_publ_flag
N1 Ni1 N1 180.0 3_666 . ?
N1 Ni1 O1 99.75(5) 3_666 . ?
N1 Ni1 O1 80.25(5) . . ?
N1 Ni1 O1 80.25(5) 3_666 3_666 ?
N1 Ni1 O1 99.75(5) . 3_666 ?
O1 Ni1 O1 180.00(5) . 3_666 ?
N1 Ni1 O2 91.30(6) 3_666 3_666 ?
N1 Ni1 O2 88.70(6) . 3_666 ?
O1 Ni1 O2 91.53(6) . 3_666 ?
O1 Ni1 O2 88.48(6) 3_666 3_666 ?
N1 Ni1 O2 88.70(6) 3_666 . ?
N1 Ni1 O2 91.30(6) . . ?
O1 Ni1 O2 88.47(6) . . ?
O1 Ni1 O2 91.52(6) 3_666 . ?
O2 Ni1 O2 180.0 3_666 . ?
C6 O1 Ni1 113.86(10) . . ?
Ni1 O2 H6 115(3) . . ?
Ni1 O2 H7 121.7(18) . . ?
H6 O2 H7 100(3) . . ?
C5 N1 C1 119.19(13) . . ?
C5 N1 Ni1 126.70(10) . . ?
C1 N1 Ni1 114.08(10) . . ?
C6 N2 H8 117.3(17) . . ?
C6 N2 H9 124.3(15) . . ?
H8 N2 H9 118(2) . . ?
N1 C1 C2 122.13(14) . . ?
N1 C1 C6 112.36(12) . . ?
C2 C1 C6 125.49(14) . . ?
C1 C2 C3 118.16(15) . . ?
C1 C2 H2 119.0(13) . . ?
C3 C2 H2 122.8(13) . . ?
C4 C3 C2 119.79(15) . . ?
C4 C3 H3 118.3(14) . . ?
C2 C3 H3 121.9(14) . . ?
C3 C4 C5 118.77(16) . . ?
C3 C4 H4 122.5(15) . . ?
C5 C4 H4 118.7(15) . . ?
N1 C5 C4 121.92(15) . . ?
N1 C5 H5 116.6(13) . . ?
C4 C5 H5 121.4(13) . . ?
O1 C6 N2 121.71(15) . . ?
O1 C6 C1 119.01(13) . . ?
N2 C6 C1 119.26(14) . . ?

loop_
_geom_bond_atom_site_label_1
_geom_bond_atom_site_label_2
_geom_bond_distance
_geom_bond_site_symmetry_2
_geom_bond_publ_flag
Ni1 N1 2.0339(12) 3_666 ?
Ni1 N1 2.0339(12) . ?
Ni1 O1 2.0464(11) . ?
Ni1 O1 2.0464(11) 3_666 ?
Ni1 O2 2.1161(14) 3_666 ?
Ni1 O2 2.1161(14) . ?
O1 C6 1.2459(18) . ?
O2 H6 0.78(3) . ?
O2 H7 0.79(3) . ?
N1 C5 1.339(2) . ?
N1 C1 1.3473(18) . ?
N2 C6 1.320(2) . ?
N2 H8 0.76(3) . ?
N2 H9 0.87(3) . ?
C1 C2 1.385(2) . ?
C1 C6 1.508(2) . ?
C2 C3 1.387(3) . ?
C2 H2 0.96(2) . ?
C3 C4 1.382(3) . ?
C3 H3 0.95(2) . ?
C4 C5 1.383(2) . ?
C4 H4 0.95(3) . ?
C5 H5 0.95(2) . ?

loop_
_geom_hbond_atom_site_label_D
_geom_hbond_atom_site_label_H
_geom_hbond_atom_site_label_A
_geom_hbond_distance_DH
_geom_hbond_distance_HA
_geom_hbond_distance_DA
_geom_hbond_angle_DHA
_geom_hbond_site_symmetry_A
O2 H6 Br1 0.78(3) 2.63(3) 3.3911(15) 164(3) .
O2 H7 Br1 0.79(3) 2.55(3) 3.3200(15) 165(2) 2_545
N2 H8 Br1 0.76(3) 2.71(3) 3.4708(17) 174(2) 3_566
N2 H9 Br1 0.87(3) 2.62(3) 3.4707(16) 166(2) 1_545

loop_
_geom_torsion_atom_site_label_1
_geom_torsion_atom_site_label_2
_geom_torsion_atom_site_label_3
_geom_torsion_atom_site_label_4
_geom_torsion
_geom_torsion_site_symmetry_1
_geom_torsion_site_symmetry_2
_geom_torsion_site_symmetry_3
_geom_torsion_site_symmetry_4
_geom_torsion_publ_flag
N1 Ni1 O1 C6 174.36(12) 3_666 . . . ?
N1 Ni1 O1 C6 -5.64(12) . . . . ?
O1 Ni1 O1 C6 49(11) 3_666 . . . ?
O2 Ni1 O1 C6 -94.05(12) 3_666 . . . ?
O2 Ni1 O1 C6 85.95(12) . . . . ?
N1 Ni1 N1 C5 53(3) 3_666 . . . ?
O1 Ni1 N1 C5 -176.24(15) . . . . ?
O1 Ni1 N1 C5 3.76(15) 3_666 . . . ?
O2 Ni1 N1 C5 -84.47(15) 3_666 . . . ?
O2 Ni1 N1 C5 95.53(15) . . . . ?
N1 Ni1 N1 C1 -125(3) 3_666 . . . ?
O1 Ni1 N1 C1 5.87(10) . . . . ?
O1 Ni1 N1 C1 -174.13(10) 3_666 . . . ?
O2 Ni1 N1 C1 97.64(11) 3_666 . . . ?
O2 Ni1 N1 C1 -82.36(11) . . . . ?
C5 N1 C1 C2 -1.7(2) . . . . ?
Ni1 N1 C1 C2 176.33(12) . . . . ?
C5 N1 C1 C6 176.75(14) . . . . ?
Ni1 N1 C1 C6 -5.18(15) . . . . ?
N1 C1 C2 C3 0.4(3) . . . . ?
C6 C1 C2 C3 -177.87(16) . . . . ?
C1 C2 C3 C4 0.7(3) . . . . ?
C2 C3 C4 C5 -0.5(3) . . . . ?
C1 N1 C5 C4 1.9(3) . . . . ?
Ni1 N1 C5 C4 -175.85(14) . . . . ?
C3 C4 C5 N1 -0.8(3) . . . . ?
Ni1 O1 C6 N2 -176.72(13) . . . . ?
Ni1 O1 C6 C1 4.55(18) . . . . ?
N1 C1 C6 O1 0.4(2) . . . . ?
C2 C1 C6 O1 178.83(16) . . . . ?
N1 C1 C6 N2 -178.35(15) . . . . ?
C2 C1 C6 N2 0.1(2) . . . . ?
